data_4035658
loop_
_publ_author_name
'Kokuev, Aleksandr O.'
'Antonova, Yulia A.'
'Dorokhov, Valentin S.'
'Golovanov, Ivan S.'
'Nelyubina, Yulia V.'
'Tabolin, Andrey A.'
'Sukhorukov, Alexey Yu'
'Ioffe, Sema L.'

_publ_section_title
;
 Acylation of Nitronates: [3,3]-Sigmatropic Rearrangement of in Situ
 Generated N-Acyloxy, N-oxyenamines.
;
_journal_issue 18
_journal_name_full 'The Journal of organic chemistry'
_journal_page_first 11057
_journal_page_last 11066
_journal_paper_doi 10.1021/acs.joc.8b01652
_journal_volume 83
_journal_year 2018
_chemical_formula_moiety 'C20 H29 N O5'
_chemical_formula_sum 'C20 H29 N O5'
_chemical_formula_weight 363.44
_space_group_crystal_system triclinic
_space_group_IT_number 2
_space_group_name_Hall '-P 1'
_space_group_name_H-M_alt 'P -1'
_atom_sites_solution_hydrogens geom
_audit_creation_method SHELXL-2014/6
_cell_angle_alpha 97.013(6)
_cell_angle_beta 97.345(6)
_cell_angle_gamma 100.970(6)
_cell_formula_units_Z 4
_cell_length_a 6.1212(17)
_cell_length_b 14.764(4)
_cell_length_c 22.957(6)
_cell_measurement_reflns_used 4666
_cell_measurement_temperature 100(2)
_cell_measurement_theta_max 30
_cell_measurement_theta_min 3
_cell_volume 1997.1(9)
_computing_cell_refinement 'APEX2 (Bruker, 2005)'
_computing_data_collection 'APEX2 (Bruker, 2005)'
_computing_data_reduction 'APEX2 (Bruker, 2005)'
_computing_molecular_graphics 'SHELXL-2014/6 (Sheldrick, 2014)'
_computing_publication_material 'SHELXL-2014/6 (Sheldrick, 2014)'
_computing_structure_refinement 'SHELXL-2014/6 (Sheldrick, 2014)'
_computing_structure_solution 'APEX2 (Bruker, 2005)'
_diffrn_ambient_temperature 100(2)
_diffrn_measured_fraction_theta_full 0.996
_diffrn_measured_fraction_theta_max 0.996
_diffrn_measurement_device_type 'Bruker APEX2 DUO CCD area detector'
_diffrn_measurement_method 'phi and omega scans'
_diffrn_radiation_type MoK\a
_diffrn_radiation_wavelength 0.71073
_diffrn_reflns_av_unetI/netI 0.0916
_diffrn_reflns_Laue_measured_fraction_full 0.996
_diffrn_reflns_Laue_measured_fraction_max 0.996
_diffrn_reflns_limit_h_max 7
_diffrn_reflns_limit_h_min -7
_diffrn_reflns_limit_k_max 18
_diffrn_reflns_limit_k_min -18
_diffrn_reflns_limit_l_max 29
_diffrn_reflns_limit_l_min -29
_diffrn_reflns_number 22768
_diffrn_reflns_point_group_measured_fraction_full 0.996
_diffrn_reflns_point_group_measured_fraction_max 0.996
_diffrn_reflns_theta_full 25.242
_diffrn_reflns_theta_max 26.999
_diffrn_reflns_theta_min 0.905
_exptl_absorpt_coefficient_mu 0.086
_exptl_absorpt_correction_T_max 0.4330
_exptl_absorpt_correction_T_min 0.3413
_exptl_absorpt_correction_type multi-scan
_exptl_absorpt_process_details 'APEX2 (Bruker, 2005)'
_exptl_crystal_colour colorless
_exptl_crystal_density_diffrn 1.209
_exptl_crystal_description needle
_exptl_crystal_F_000 784
_exptl_crystal_size_max 0.350
_exptl_crystal_size_mid 0.100
_exptl_crystal_size_min 0.100
_refine_diff_density_max 0.567
_refine_diff_density_min -0.593
_refine_diff_density_rms 0.120
_refine_ls_extinction_coef 0.033(4)
_refine_ls_extinction_expression Fc^*^=kFc[1+0.001xFc^2^\l^3^/sin(2\q)]^-1/4^
_refine_ls_extinction_method SHELXL
_refine_ls_goodness_of_fit_ref 1.361
_refine_ls_hydrogen_treatment constr
_refine_ls_matrix_type full
_refine_ls_number_parameters 485
_refine_ls_number_reflns 8669
_refine_ls_number_restraints 0
_refine_ls_restrained_S_all 1.361
_refine_ls_R_factor_all 0.1276
_refine_ls_R_factor_gt 0.0965
_refine_ls_shift/su_max 0.000
_refine_ls_shift/su_mean 0.000
_refine_ls_structure_factor_coef Fsqd
_refine_ls_weighting_details 'w=1/[\s^2^(Fo^2^)+(0.1000P)^2^+2.9000P] where P=(Fo^2^+2Fc^2^)/3'
_refine_ls_weighting_scheme calc
_refine_ls_wR_factor_gt 0.2894
_refine_ls_wR_factor_ref 0.3046
_reflns_Friedel_coverage 0.000
_reflns_number_gt 5880
_reflns_number_total 8669
_reflns_threshold_expression 'I > 2\s(I)'
_cod_data_source_file jo8b01652_si_002.cif
_cod_data_source_block ka96
_cod_database_code 4035658
_shelx_space_group_comment
;
The symmetry employed for this shelxl refinement is uniquely defined
by the following loop, which should always be used as a source of
symmetry information in preference to the above space-group names.
They are only intended as comments.
;
_shelx_estimated_absorpt_t_min 0.970
_shelx_estimated_absorpt_t_max 0.991
_diffrn_reflns_v_r_equivalents 0.0710
_shelxl_version_number 2014/6

loop_
_space_group_symop_operation_xyz
'x, y, z'
'-x, -y, -z'

loop_
_atom_site_label
_atom_site_type_symbol
_atom_site_fract_x
_atom_site_fract_y
_atom_site_fract_z
_atom_site_U_iso_or_equiv
_atom_site_adp_type
_atom_site_occupancy
_atom_site_site_symmetry_order
_atom_site_calc_flag
_atom_site_refinement_flags_posn
_atom_site_refinement_flags_adp
N1 N 0.7093(6) 0.9541(2) 0.10321(16) 0.0166(8) Uani 1 1 d . .
O1 O 0.5962(5) 1.0189(2) 0.07706(13) 0.0178(7) Uani 1 1 d . .
O2 O 0.8701(5) 0.8187(2) 0.14786(14) 0.0178(7) Uani 1 1 d . .
O3 O 0.6299(6) 0.8214(2) 0.21462(15) 0.0239(8) Uani 1 1 d . .
O4 O 1.0057(6) 1.0756(2) 0.43232(14) 0.0284(8) Uani 1 1 d . .
O5 O 0.9083(5) 1.1338(2) 0.07011(13) 0.0184(7) Uani 1 1 d . .
C1 C 0.8558(7) 0.9842(3) 0.14984(18) 0.0143(9) Uani 1 1 d . .
C2 C 0.9273(7) 1.0837(3) 0.18214(18) 0.0152(9) Uani 1 1 d . .
H2A H 1.0778 1.1110 0.1721 0.018 Uiso 1 1 calc R U
C3 C 0.7609(8) 1.1416(3) 0.15954(19) 0.0166(9) Uani 1 1 d . .
H3A H 0.6224 1.1281 0.1778 0.020 Uiso 1 1 calc R U
H3B H 0.8289 1.2090 0.1706 0.020 Uiso 1 1 calc R U
C4 C 0.7027(7) 1.1170(3) 0.09208(19) 0.0169(9) Uani 1 1 d . .
C5 C 0.9791(8) 0.9131(3) 0.17355(19) 0.0170(9) Uani 1 1 d . .
H5A H 0.9852 0.9198 0.2176 0.020 Uiso 1 1 calc R U
C6 C 1.2186(8) 0.9276(3) 0.1593(2) 0.0190(9) Uani 1 1 d . .
H6A H 1.2969 0.8833 0.1772 0.029 Uiso 1 1 calc R U
H6B H 1.2990 0.9915 0.1755 0.029 Uiso 1 1 calc R U
H6C H 1.2140 0.9174 0.1161 0.029 Uiso 1 1 calc R U
C7 C 0.6911(7) 0.7811(3) 0.17224(19) 0.0163(9) Uani 1 1 d . .
C8 C 0.5765(8) 0.6836(3) 0.1399(2) 0.0224(10) Uani 1 1 d . .
C9 C 0.4188(11) 0.6361(4) 0.1783(3) 0.0435(15) Uani 1 1 d . .
H9A H 0.5066 0.6274 0.2152 0.065 Uiso 1 1 calc R U
H9B H 0.3371 0.5751 0.1567 0.065 Uiso 1 1 calc R U
H9C H 0.3111 0.6749 0.1876 0.065 Uiso 1 1 calc R U
C10 C 0.7532(10) 0.6261(3) 0.1273(3) 0.0319(12) Uani 1 1 d . .
H10A H 0.8415 0.6203 0.1649 0.048 Uiso 1 1 calc R U
H10B H 0.8533 0.6572 0.1025 0.048 Uiso 1 1 calc R U
H10C H 0.6777 0.5638 0.1066 0.048 Uiso 1 1 calc R U
C11 C 0.4440(10) 0.6976(4) 0.0814(3) 0.0367(13) Uani 1 1 d . .
H11A H 0.5476 0.7311 0.0583 0.055 Uiso 1 1 calc R U
H11B H 0.3306 0.7339 0.0901 0.055 Uiso 1 1 calc R U
H11C H 0.3693 0.6367 0.0586 0.055 Uiso 1 1 calc R U
C12 C 0.9530(7) 1.0867(3) 0.24962(18) 0.0152(9) Uani 1 1 d . .
C13 C 1.1605(8) 1.1203(3) 0.28597(19) 0.0175(9) Uani 1 1 d . .
H13A H 1.2876 1.1444 0.2685 0.021 Uiso 1 1 calc R U
C14 C 1.1880(8) 1.1198(3) 0.3477(2) 0.0201(10) Uani 1 1 d . .
H14A H 1.3308 1.1437 0.3716 0.024 Uiso 1 1 calc R U
C15 C 1.0024(8) 1.0835(3) 0.37292(19) 0.0203(10) Uani 1 1 d . .
C16 C 0.7935(8) 1.0498(3) 0.3380(2) 0.0215(10) Uani 1 1 d . .
H16A H 0.6667 1.0259 0.3556 0.026 Uiso 1 1 calc R U
C17 C 0.7698(8) 1.0510(3) 0.27697(19) 0.0187(9) Uani 1 1 d . .
H17A H 0.6264 1.0272 0.2534 0.022 Uiso 1 1 calc R U
C18 C 1.2193(10) 1.1081(4) 0.4703(2) 0.0329(13) Uani 1 1 d . .
H18A H 1.2025 1.0974 0.5109 0.049 Uiso 1 1 calc R U
H18B H 1.2713 1.1750 0.4699 0.049 Uiso 1 1 calc R U
H18C H 1.3295 1.0741 0.4560 0.049 Uiso 1 1 calc R U
C19 C 0.5268(8) 1.1663(3) 0.0650(2) 0.0211(10) Uani 1 1 d . .
H19A H 0.4773 1.1395 0.0231 0.032 Uiso 1 1 calc R U
H19B H 0.5923 1.2330 0.0680 0.032 Uiso 1 1 calc R U
H19C H 0.3974 1.1582 0.0863 0.032 Uiso 1 1 calc R U
C20 C 0.8901(9) 1.1126(3) 0.0065(2) 0.0243(10) Uani 1 1 d . .
H20A H 1.0392 1.1104 -0.0042 0.036 Uiso 1 1 calc R U
H20B H 0.8303 1.1609 -0.0121 0.036 Uiso 1 1 calc R U
H20C H 0.7883 1.0519 -0.0075 0.036 Uiso 1 1 calc R U
N1A N 0.0754(6) 0.5164(2) 0.39717(16) 0.0169(8) Uani 1 1 d . .
O1A O -0.0675(5) 0.4510(2) 0.42356(14) 0.0202(7) Uani 1 1 d . .
O2A O 0.3168(5) 0.6519(2) 0.35260(14) 0.0176(7) Uani 1 1 d . .
O3A O 0.0085(5) 0.6466(2) 0.28612(14) 0.0217(7) Uani 1 1 d . .
O4A O -0.0083(7) 0.3811(3) 0.07046(15) 0.0350(9) Uani 1 1 d . .
O5A O 0.1589(5) 0.3404(2) 0.43475(13) 0.0189(7) Uani 1 1 d . .
C1A C 0.1585(7) 0.4858(3) 0.35195(18) 0.0137(8) Uani 1 1 d . .
C2A C 0.1178(7) 0.3842(3) 0.32157(19) 0.0155(9) Uani 1 1 d . .
H2AA H 0.2558 0.3598 0.3336 0.019 Uiso 1 1 calc R U
C3A C -0.0788(8) 0.3253(3) 0.34407(19) 0.0166(9) Uani 1 1 d . .
H3AA H -0.2236 0.3355 0.3242 0.020 Uiso 1 1 calc R U
H3AB H -0.0763 0.2583 0.3351 0.020 Uiso 1 1 calc R U
C4A C -0.0558(8) 0.3542(3) 0.4107(2) 0.0176(9) Uani 1 1 d . .
C5A C 0.3190(7) 0.5569(3) 0.32667(19) 0.0152(9) Uani 1 1 d . .
H5AA H 0.2747 0.5492 0.2826 0.018 Uiso 1 1 calc R U
C6A C 0.5592(8) 0.5440(3) 0.3410(2) 0.0223(10) Uani 1 1 d . .
H6AA H 0.6598 0.5893 0.3234 0.033 Uiso 1 1 calc R U
H6AB H 0.5681 0.4806 0.3246 0.033 Uiso 1 1 calc R U
H6AC H 0.6048 0.5540 0.3842 0.033 Uiso 1 1 calc R U
C7A C 0.1491(7) 0.6886(3) 0.32795(19) 0.0165(9) Uani 1 1 d . .
C8A C 0.1592(8) 0.7893(3) 0.3558(2) 0.0178(9) Uani 1 1 d . .
C9A C 0.2536(9) 0.8505(3) 0.3111(2) 0.0287(11) Uani 1 1 d . .
H9AA H 0.4105 0.8462 0.3094 0.043 Uiso 1 1 calc R U
H9AB H 0.2465 0.9156 0.3239 0.043 Uiso 1 1 calc R U
H9AC H 0.1638 0.8287 0.2717 0.043 Uiso 1 1 calc R U
C10A C -0.0826(9) 0.8014(3) 0.3612(2) 0.0276(11) Uani 1 1 d . .
H10D H -0.1490 0.7579 0.3863 0.041 Uiso 1 1 calc R U
H10E H -0.1738 0.7884 0.3216 0.041 Uiso 1 1 calc R U
H10F H -0.0786 0.8656 0.3791 0.041 Uiso 1 1 calc R U
C11A C 0.3108(10) 0.8163(4) 0.4160(2) 0.0320(12) Uani 1 1 d . .
H11D H 0.2578 0.7733 0.4429 0.048 Uiso 1 1 calc R U
H11E H 0.3063 0.8801 0.4328 0.048 Uiso 1 1 calc R U
H11F H 0.4658 0.8129 0.4110 0.048 Uiso 1 1 calc R U
C12A C 0.0842(8) 0.3787(3) 0.25409(19) 0.0157(9) Uani 1 1 d . .
C13A C 0.2369(8) 0.3474(3) 0.2200(2) 0.0176(9) Uani 1 1 d . .
H13B H 0.3601 0.3259 0.2392 0.021 Uiso 1 1 calc R U
C14A C 0.2133(8) 0.3469(3) 0.1588(2) 0.0225(10) Uani 1 1 d . .
H14B H 0.3202 0.3262 0.1367 0.027 Uiso 1 1 calc R U
C15A C 0.0323(9) 0.3770(3) 0.1304(2) 0.0225(10) Uani 1 1 d . .
C16A C -0.1249(9) 0.4068(3) 0.1634(2) 0.0226(10) Uani 1 1 d . .
H16B H -0.2507 0.4261 0.1437 0.027 Uiso 1 1 calc R U
C17A C -0.0986(8) 0.4085(3) 0.2246(2) 0.0201(10) Uani 1 1 d . .
H17B H -0.2049 0.4300 0.2466 0.024 Uiso 1 1 calc R U
C18A C 0.1619(12) 0.3610(5) 0.0365(2) 0.0450(16) Uani 1 1 d . .
H18D H 0.1164 0.3671 -0.0051 0.067 Uiso 1 1 calc R U
H18E H 0.1812 0.2971 0.0390 0.067 Uiso 1 1 calc R U
H18F H 0.3045 0.4050 0.0522 0.067 Uiso 1 1 calc R U
C19A C -0.2468(9) 0.3036(3) 0.4385(2) 0.0235(10) Uani 1 1 d . .
H19D H -0.2331 0.3317 0.4801 0.035 Uiso 1 1 calc R U
H19E H -0.2394 0.2376 0.4365 0.035 Uiso 1 1 calc R U
H19F H -0.3914 0.3089 0.4168 0.035 Uiso 1 1 calc R U
C20A C 0.2336(9) 0.3776(4) 0.4964(2) 0.0269(11) Uani 1 1 d . .
H20D H 0.3875 0.3693 0.5079 0.040 Uiso 1 1 calc R U
H20E H 0.1334 0.3445 0.5205 0.040 Uiso 1 1 calc R U
H20F H 0.2308 0.4442 0.5027 0.040 Uiso 1 1 calc R U

loop_
_atom_site_aniso_label
_atom_site_aniso_U_11
_atom_site_aniso_U_22
_atom_site_aniso_U_33
_atom_site_aniso_U_23
_atom_site_aniso_U_13
_atom_site_aniso_U_12
N1 0.023(2) 0.0125(17) 0.0139(18) 0.0034(14) 0.0003(15) 0.0035(15)
O1 0.0213(16) 0.0112(15) 0.0180(16) 0.0045(12) -0.0036(12) -0.0007(12)
O2 0.0246(17) 0.0108(14) 0.0185(16) 0.0038(12) 0.0063(13) 0.0024(13)
O3 0.0264(18) 0.0253(18) 0.0221(17) 0.0054(14) 0.0085(14) 0.0059(14)
O4 0.040(2) 0.0298(19) 0.0112(16) 0.0041(14) -0.0011(14) 0.0001(16)
O5 0.0231(17) 0.0176(16) 0.0130(15) 0.0035(12) 0.0013(12) 0.0004(13)
C1 0.016(2) 0.012(2) 0.014(2) 0.0019(16) 0.0040(16) 0.0004(16)
C2 0.019(2) 0.012(2) 0.012(2) 0.0008(16) 0.0000(16) -0.0007(16)
C3 0.023(2) 0.011(2) 0.015(2) 0.0010(16) 0.0021(17) 0.0032(17)
C4 0.020(2) 0.014(2) 0.016(2) 0.0038(17) 0.0007(17) 0.0011(17)
C5 0.023(2) 0.015(2) 0.013(2) 0.0016(17) 0.0014(17) 0.0050(18)
C6 0.023(2) 0.016(2) 0.016(2) -0.0006(17) 0.0019(18) 0.0016(18)
C7 0.020(2) 0.016(2) 0.016(2) 0.0082(17) 0.0046(17) 0.0064(17)
C8 0.028(3) 0.013(2) 0.024(2) 0.0053(18) 0.002(2) -0.0013(19)
C9 0.050(4) 0.033(3) 0.041(3) 0.008(3) 0.014(3) -0.013(3)
C10 0.042(3) 0.015(2) 0.036(3) -0.002(2) -0.001(2) 0.006(2)
C11 0.040(3) 0.026(3) 0.037(3) 0.001(2) -0.012(3) 0.004(2)
C12 0.023(2) 0.0087(19) 0.011(2) -0.0019(15) -0.0034(17) 0.0016(17)
C13 0.022(2) 0.011(2) 0.016(2) -0.0013(16) 0.0001(17) 0.0003(17)
C14 0.024(2) 0.014(2) 0.018(2) 0.0009(17) -0.0053(18) 0.0025(18)
C15 0.033(3) 0.016(2) 0.011(2) -0.0001(17) -0.0009(18) 0.0052(19)
C16 0.029(3) 0.017(2) 0.019(2) 0.0028(18) 0.0055(19) 0.0019(19)
C17 0.021(2) 0.017(2) 0.016(2) 0.0011(17) -0.0019(17) 0.0010(18)
C18 0.043(3) 0.035(3) 0.016(2) 0.003(2) -0.008(2) 0.006(2)
C19 0.026(2) 0.016(2) 0.020(2) 0.0039(18) -0.0005(19) 0.0044(19)
C20 0.030(3) 0.028(3) 0.013(2) 0.0015(19) 0.0014(19) 0.004(2)
N1A 0.023(2) 0.0125(17) 0.0156(18) 0.0030(14) 0.0042(15) 0.0031(15)
O1A 0.0273(18) 0.0166(16) 0.0207(16) 0.0059(13) 0.0121(13) 0.0066(13)
O2A 0.0211(16) 0.0107(14) 0.0188(16) -0.0002(12) -0.0007(13) 0.0022(12)
O3A 0.0234(17) 0.0182(16) 0.0204(17) -0.0012(13) -0.0017(13) 0.0025(13)
O4A 0.055(3) 0.033(2) 0.0143(17) 0.0058(15) 0.0050(16) 0.0005(18)
O5A 0.0273(17) 0.0166(15) 0.0140(15) 0.0006(12) 0.0043(13) 0.0079(13)
C1A 0.021(2) 0.0076(18) 0.0117(19) -0.0005(15) 0.0009(16) 0.0022(16)
C2A 0.020(2) 0.0106(19) 0.015(2) 0.0000(16) 0.0013(17) 0.0028(17)
C3A 0.024(2) 0.011(2) 0.015(2) 0.0027(16) 0.0042(17) 0.0023(17)
C4A 0.024(2) 0.012(2) 0.018(2) 0.0023(17) 0.0063(18) 0.0042(17)
C5A 0.023(2) 0.0075(19) 0.014(2) 0.0000(16) 0.0042(17) 0.0009(17)
C6A 0.024(2) 0.017(2) 0.026(2) -0.0002(19) 0.0064(19) 0.0053(19)
C7A 0.020(2) 0.018(2) 0.012(2) 0.0050(17) 0.0050(17) 0.0009(17)
C8A 0.024(2) 0.013(2) 0.016(2) 0.0044(17) 0.0036(18) 0.0023(18)
C9A 0.038(3) 0.020(2) 0.033(3) 0.012(2) 0.015(2) 0.008(2)
C10A 0.029(3) 0.019(2) 0.036(3) 0.000(2) 0.009(2) 0.006(2)
C11A 0.046(3) 0.023(3) 0.023(3) -0.003(2) -0.009(2) 0.013(2)
C12A 0.023(2) 0.0083(19) 0.014(2) -0.0005(16) 0.0035(17) -0.0003(16)
C13A 0.023(2) 0.0104(19) 0.019(2) -0.0002(17) 0.0057(18) 0.0021(17)
C14A 0.031(3) 0.015(2) 0.019(2) -0.0019(18) 0.0089(19) -0.0016(19)
C15A 0.039(3) 0.013(2) 0.012(2) 0.0014(17) 0.0032(19) -0.003(2)
C16A 0.031(3) 0.017(2) 0.017(2) 0.0029(18) -0.0005(19) 0.0018(19)
C17A 0.027(2) 0.012(2) 0.020(2) 0.0013(17) 0.0037(19) 0.0022(18)
C18A 0.062(4) 0.051(4) 0.015(3) 0.003(2) 0.013(3) -0.006(3)
C19A 0.032(3) 0.016(2) 0.024(2) 0.0067(19) 0.011(2) 0.004(2)
C20A 0.035(3) 0.031(3) 0.015(2) -0.002(2) 0.001(2) 0.012(2)

loop_
_atom_type_symbol
_atom_type_description
_atom_type_scat_dispersion_real
_atom_type_scat_dispersion_imag
_atom_type_scat_source
C C 0.0033 0.0016 'International Tables Vol C Tables 4.2.6.8 and 6.1.1.4'
H H 0.0000 0.0000 'International Tables Vol C Tables 4.2.6.8 and 6.1.1.4'
N N 0.0061 0.0033 'International Tables Vol C Tables 4.2.6.8 and 6.1.1.4'
O O 0.0106 0.0060 'International Tables Vol C Tables 4.2.6.8 and 6.1.1.4'

loop_
_geom_angle_atom_site_label_1
_geom_angle_atom_site_label_2
_geom_angle_atom_site_label_3
_geom_angle
C1 N1 O1 118.6(3)
N1 O1 C4 117.2(3)
C7 O2 C5 115.3(3)
C15 O4 C18 116.6(4)
C4 O5 C20 114.9(3)
N1 C1 C5 116.1(4)
N1 C1 C2 127.2(4)
C5 C1 C2 116.7(4)
C1 C2 C3 109.6(3)
C1 C2 C12 111.5(3)
C3 C2 C12 112.3(4)
C1 C2 H2A 107.7
C3 C2 H2A 107.7
C12 C2 H2A 107.7
C4 C3 C2 108.9(3)
C4 C3 H3A 109.9
C2 C3 H3A 109.9
C4 C3 H3B 109.9
C2 C3 H3B 109.9
H3A C3 H3B 108.3
O5 C4 O1 109.9(3)
O5 C4 C19 114.6(4)
O1 C4 C19 103.7(3)
O5 C4 C3 106.2(3)
O1 C4 C3 108.8(3)
C19 C4 C3 113.5(4)
O2 C5 C1 112.2(3)
O2 C5 C6 106.5(3)
C1 C5 C6 111.3(4)
O2 C5 H5A 108.9
C1 C5 H5A 108.9
C6 C5 H5A 108.9
C5 C6 H6A 109.5
C5 C6 H6B 109.5
H6A C6 H6B 109.5
C5 C6 H6C 109.5
H6A C6 H6C 109.5
H6B C6 H6C 109.5
O3 C7 O2 123.2(4)
O3 C7 C8 124.9(4)
O2 C7 C8 111.9(4)
C9 C8 C7 108.9(4)
C9 C8 C10 110.2(4)
C7 C8 C10 110.3(4)
C9 C8 C11 110.8(5)
C7 C8 C11 106.3(4)
C10 C8 C11 110.3(4)
C8 C9 H9A 109.5
C8 C9 H9B 109.5
H9A C9 H9B 109.5
C8 C9 H9C 109.5
H9A C9 H9C 109.5
H9B C9 H9C 109.5
C8 C10 H10A 109.5
C8 C10 H10B 109.5
H10A C10 H10B 109.5
C8 C10 H10C 109.5
H10A C10 H10C 109.5
H10B C10 H10C 109.5
C8 C11 H11A 109.5
C8 C11 H11B 109.5
H11A C11 H11B 109.5
C8 C11 H11C 109.5
H11A C11 H11C 109.5
H11B C11 H11C 109.5
C13 C12 C17 117.3(4)
C13 C12 C2 121.7(4)
C17 C12 C2 121.0(4)
C12 C13 C14 122.2(4)
C12 C13 H13A 118.9
C14 C13 H13A 118.9
C15 C14 C13 118.7(4)
C15 C14 H14A 120.7
C13 C14 H14A 120.7
O4 C15 C16 114.4(4)
O4 C15 C14 125.1(4)
C16 C15 C14 120.5(4)
C15 C16 C17 119.9(4)
C15 C16 H16A 120.0
C17 C16 H16A 120.0
C16 C17 C12 121.4(4)
C16 C17 H17A 119.3
C12 C17 H17A 119.3
O4 C18 H18A 109.5
O4 C18 H18B 109.5
H18A C18 H18B 109.5
O4 C18 H18C 109.5
H18A C18 H18C 109.5
H18B C18 H18C 109.5
C4 C19 H19A 109.5
C4 C19 H19B 109.5
H19A C19 H19B 109.5
C4 C19 H19C 109.5
H19A C19 H19C 109.5
H19B C19 H19C 109.5
O5 C20 H20A 109.5
O5 C20 H20B 109.5
H20A C20 H20B 109.5
O5 C20 H20C 109.5
H20A C20 H20C 109.5
H20B C20 H20C 109.5
C1A N1A O1A 118.3(3)
N1A O1A C4A 117.5(3)
C7A O2A C5A 115.6(3)
C15A O4A C18A 116.6(4)
C4A O5A C20A 115.5(3)
N1A C1A C5A 116.8(4)
N1A C1A C2A 126.9(4)
C5A C1A C2A 116.3(3)
C12A C2A C3A 113.2(4)
C12A C2A C1A 110.8(3)
C3A C2A C1A 109.6(3)
C12A C2A H2AA 107.7
C3A C2A H2AA 107.7
C1A C2A H2AA 107.7
C4A C3A C2A 108.4(4)
C4A C3A H3AA 110.0
C2A C3A H3AA 110.0
C4A C3A H3AB 110.0
C2A C3A H3AB 110.0
H3AA C3A H3AB 108.4
O5A C4A O1A 110.4(4)
O5A C4A C3A 105.7(3)
O1A C4A C3A 109.9(3)
O5A C4A C19A 113.2(4)
O1A C4A C19A 103.8(3)
C3A C4A C19A 113.8(4)
O2A C5A C6A 106.7(3)
O2A C5A C1A 111.2(3)
C6A C5A C1A 110.6(4)
O2A C5A H5AA 109.4
C6A C5A H5AA 109.4
C1A C5A H5AA 109.4
C5A C6A H6AA 109.5
C5A C6A H6AB 109.5
H6AA C6A H6AB 109.5
C5A C6A H6AC 109.5
H6AA C6A H6AC 109.5
H6AB C6A H6AC 109.5
O3A C7A O2A 122.9(4)
O3A C7A C8A 123.8(4)
O2A C7A C8A 113.3(4)
C11A C8A C7A 112.6(4)
C11A C8A C10A 110.9(4)
C7A C8A C10A 108.6(4)
C11A C8A C9A 110.0(4)
C7A C8A C9A 105.4(4)
C10A C8A C9A 109.2(4)
C8A C9A H9AA 109.5
C8A C9A H9AB 109.5
H9AA C9A H9AB 109.5
C8A C9A H9AC 109.5
H9AA C9A H9AC 109.5
H9AB C9A H9AC 109.5
C8A C10A H10D 109.5
C8A C10A H10E 109.5
H10D C10A H10E 109.5
C8A C10A H10F 109.5
H10D C10A H10F 109.5
H10E C10A H10F 109.5
C8A C11A H11D 109.5
C8A C11A H11E 109.5
H11D C11A H11E 109.5
C8A C11A H11F 109.5
H11D C11A H11F 109.5
H11E C11A H11F 109.5
C13A C12A C17A 118.0(4)
C13A C12A C2A 121.7(4)
C17A C12A C2A 120.3(4)
C14A C13A C12A 121.8(4)
C14A C13A H13B 119.1
C12A C13A H13B 119.1
C15A C14A C13A 119.4(4)
C15A C14A H14B 120.3
C13A C14A H14B 120.3
O4A C15A C14A 125.1(5)
O4A C15A C16A 115.1(4)
C14A C15A C16A 119.8(4)
C17A C16A C15A 120.6(5)
C17A C16A H16B 119.7
C15A C16A H16B 119.7
C16A C17A C12A 120.4(4)
C16A C17A H17B 119.8
C12A C17A H17B 119.8
O4A C18A H18D 109.5
O4A C18A H18E 109.5
H18D C18A H18E 109.5
O4A C18A H18F 109.5
H18D C18A H18F 109.5
H18E C18A H18F 109.5
C4A C19A H19D 109.5
C4A C19A H19E 109.5
H19D C19A H19E 109.5
C4A C19A H19F 109.5
H19D C19A H19F 109.5
H19E C19A H19F 109.5
O5A C20A H20D 109.5
O5A C20A H20E 109.5
H20D C20A H20E 109.5
O5A C20A H20F 109.5
H20D C20A H20F 109.5
H20E C20A H20F 109.5

loop_
_geom_bond_atom_site_label_1
_geom_bond_atom_site_label_2
_geom_bond_distance
N1 C1 1.279(6)
N1 O1 1.429(5)
O1 C4 1.450(5)
O2 C7 1.350(5)
O2 C5 1.443(5)
O3 C7 1.215(5)
O4 C15 1.381(5)
O4 C18 1.438(6)
O5 C4 1.405(6)
O5 C20 1.442(5)
C1 C5 1.517(6)
C1 C2 1.519(6)
C2 C3 1.531(6)
C2 C12 1.531(6)
C2 H2A 1.0000
C3 C4 1.526(6)
C3 H3A 0.9900
C3 H3B 0.9900
C4 C19 1.521(6)
C5 C6 1.524(6)
C5 H5A 1.0000
C6 H6A 0.9800
C6 H6B 0.9800
C6 H6C 0.9800
C7 C8 1.529(6)
C8 C9 1.520(7)
C8 C10 1.531(7)
C8 C11 1.534(7)
C9 H9A 0.9800
C9 H9B 0.9800
C9 H9C 0.9800
C10 H10A 0.9800
C10 H10B 0.9800
C10 H10C 0.9800
C11 H11A 0.9800
C11 H11B 0.9800
C11 H11C 0.9800
C12 C13 1.394(6)
C12 C17 1.401(6)
C13 C14 1.406(6)
C13 H13A 0.9500
C14 C15 1.388(7)
C14 H14A 0.9500
C15 C16 1.387(7)
C16 C17 1.392(6)
C16 H16A 0.9500
C17 H17A 0.9500
C18 H18A 0.9800
C18 H18B 0.9800
C18 H18C 0.9800
C19 H19A 0.9800
C19 H19B 0.9800
C19 H19C 0.9800
C20 H20A 0.9800
C20 H20B 0.9800
C20 H20C 0.9800
N1A C1A 1.284(6)
N1A O1A 1.422(5)
O1A C4A 1.442(5)
O2A C7A 1.344(5)
O2A C5A 1.458(5)
O3A C7A 1.220(5)
O4A C15A 1.378(5)
O4A C18A 1.432(7)
O5A C4A 1.420(6)
O5A C20A 1.436(5)
C1A C5A 1.519(6)
C1A C2A 1.535(5)
C2A C12A 1.526(6)
C2A C3A 1.530(6)
C2A H2AA 1.0000
C3A C4A 1.518(6)
C3A H3AA 0.9900
C3A H3AB 0.9900
C4A C19A 1.518(6)
C5A C6A 1.518(6)
C5A H5AA 1.0000
C6A H6AA 0.9800
C6A H6AB 0.9800
C6A H6AC 0.9800
C7A C8A 1.532(6)
C8A C11A 1.525(6)
C8A C10A 1.542(7)
C8A C9A 1.543(6)
C9A H9AA 0.9800
C9A H9AB 0.9800
C9A H9AC 0.9800
C10A H10D 0.9800
C10A H10E 0.9800
C10A H10F 0.9800
C11A H11D 0.9800
C11A H11E 0.9800
C11A H11F 0.9800
C12A C13A 1.400(6)
C12A C17A 1.405(6)
C13A C14A 1.393(6)
C13A H13B 0.9500
C14A C15A 1.386(7)
C14A H14B 0.9500
C15A C16A 1.400(7)
C16A C17A 1.391(6)
C16A H16B 0.9500
C17A H17B 0.9500
C18A H18D 0.9800
C18A H18E 0.9800
C18A H18F 0.9800
C19A H19D 0.9800
C19A H19E 0.9800
C19A H19F 0.9800
C20A H20D 0.9800
C20A H20E 0.9800
C20A H20F 0.9800

loop_
_geom_torsion_atom_site_label_1
_geom_torsion_atom_site_label_2
_geom_torsion_atom_site_label_3
_geom_torsion_atom_site_label_4
_geom_torsion
C1 N1 O1 C4 19.9(5)
O1 N1 C1 C5 -176.8(3)
O1 N1 C1 C2 0.1(7)
N1 C1 C2 C3 12.8(6)
C5 C1 C2 C3 -170.3(4)
N1 C1 C2 C12 137.9(5)
C5 C1 C2 C12 -45.3(5)
C1 C2 C3 C4 -42.3(5)
C12 C2 C3 C4 -166.8(3)
C20 O5 C4 O1 61.1(4)
C20 O5 C4 C19 -55.1(5)
C20 O5 C4 C3 178.7(3)
N1 O1 C4 O5 64.9(4)
N1 O1 C4 C19 -172.1(3)
N1 O1 C4 C3 -50.9(5)
C2 C3 C4 O5 -56.6(4)
C2 C3 C4 O1 61.6(4)
C2 C3 C4 C19 176.5(4)
C7 O2 C5 C1 -80.6(4)
C7 O2 C5 C6 157.4(4)
N1 C1 C5 O2 -14.4(5)
C2 C1 C5 O2 168.4(3)
N1 C1 C5 C6 104.8(5)
C2 C1 C5 C6 -72.4(5)
C5 O2 C7 O3 -3.3(6)
C5 O2 C7 C8 176.3(3)
O3 C7 C8 C9 -15.0(7)
O2 C7 C8 C9 165.5(4)
O3 C7 C8 C10 -136.1(5)
O2 C7 C8 C10 44.4(5)
O3 C7 C8 C11 104.3(5)
O2 C7 C8 C11 -75.2(5)
C1 C2 C12 C13 116.1(4)
C3 C2 C12 C13 -120.4(4)
C1 C2 C12 C17 -60.6(5)
C3 C2 C12 C17 62.9(5)
C17 C12 C13 C14 -0.5(6)
C2 C12 C13 C14 -177.3(4)
C12 C13 C14 C15 0.8(7)
C18 O4 C15 C16 179.0(4)
C18 O4 C15 C14 0.2(7)
C13 C14 C15 O4 177.7(4)
C13 C14 C15 C16 -1.0(7)
O4 C15 C16 C17 -177.9(4)
C14 C15 C16 C17 0.9(7)
C15 C16 C17 C12 -0.6(7)
C13 C12 C17 C16 0.4(6)
C2 C12 C17 C16 177.2(4)
C1A N1A O1A C4A 18.8(5)
O1A N1A C1A C5A -177.2(3)
O1A N1A C1A C2A 0.9(6)
N1A C1A C2A C12A 138.1(5)
C5A C1A C2A C12A -43.7(5)
N1A C1A C2A C3A 12.5(6)
C5A C1A C2A C3A -169.3(4)
C12A C2A C3A C4A -166.2(4)
C1A C2A C3A C4A -42.0(5)
C20A O5A C4A O1A 51.4(5)
C20A O5A C4A C3A 170.2(4)
C20A O5A C4A C19A -64.6(5)
N1A O1A C4A O5A 65.4(4)
N1A O1A C4A C3A -50.8(5)
N1A O1A C4A C19A -172.9(3)
C2A C3A C4A O5A -57.5(4)
C2A C3A C4A O1A 61.7(5)
C2A C3A C4A C19A 177.6(4)
C7A O2A C5A C6A 156.8(4)
C7A O2A C5A C1A -82.6(4)
N1A C1A C5A O2A -10.7(5)
C2A C1A C5A O2A 171.0(3)
N1A C1A C5A C6A 107.7(4)
C2A C1A C5A C6A -70.6(5)
C5A O2A C7A O3A -1.0(6)
C5A O2A C7A C8A -178.4(3)
O3A C7A C8A C11A 165.7(5)
O2A C7A C8A C11A -17.0(6)
O3A C7A C8A C10A 42.5(6)
O2A C7A C8A C10A -140.2(4)
O3A C7A C8A C9A -74.4(6)
O2A C7A C8A C9A 103.0(4)
C3A C2A C12A C13A -121.3(4)
C1A C2A C12A C13A 115.1(4)
C3A C2A C12A C17A 61.0(5)
C1A C2A C12A C17A -62.5(5)
C17A C12A C13A C14A 1.1(6)
C2A C12A C13A C14A -176.6(4)
C12A C13A C14A C15A -0.9(7)
C18A O4A C15A C14A -6.2(7)
C18A O4A C15A C16A 173.3(4)
C13A C14A C15A O4A 179.1(4)
C13A C14A C15A C16A -0.4(7)
O4A C15A C16A C17A -178.1(4)
C14A C15A C16A C17A 1.4(7)
C15A C16A C17A C12A -1.2(7)
C13A C12A C17A C16A -0.1(6)
C2A C12A C17A C16A 177.6(4)
